data_7249296
loop_
_publ_author_name
'Wang, Shengyu'
'Macreadie, Lauren K.'
'Hanton, Lyall R.'

_publ_section_title
;
 Pillared lanthanide metal organic frameworks with sinusoidal channels
 formed from bent mixed-donor phenanthroline based ligands of different
 length
;
_journal_issue 39
_journal_name_full CrystEngComm
_journal_page_first 5541
_journal_page_last 5549
_journal_paper_doi 10.1039/D4CE00691G
_journal_volume 26
_journal_year 2024
_chemical_formula_sum 'C34 H19 N4 Nd O6'
_chemical_formula_weight 723.77
_space_group_crystal_system monoclinic
_space_group_IT_number 14
_space_group_name_Hall '-P 2ybc'
_space_group_name_H-M_alt 'P 1 21/c 1'
_atom_sites_solution_hydrogens geom
_audit_creation_method SHELXL-2018/3
_audit_update_record
;
2024-08-19 deposited with the CCDC.	2024-09-06 downloaded from the CCDC.
;
_cell_angle_alpha 90
_cell_angle_beta 90.242(10)
_cell_angle_gamma 90
_cell_formula_units_Z 4
_cell_length_a 20.278(2)
_cell_length_b 19.807(3)
_cell_length_c 13.8628(13)
_cell_measurement_reflns_used 3619
_cell_measurement_temperature 100(2)
_cell_measurement_theta_max 71.1840
_cell_measurement_theta_min 3.0370
_cell_volume 5567.9(11)
_computing_cell_refinement 'CrysAlisPro 1.171.42.89a (Rigaku OD, 2023)'
_computing_data_collection 'CrysAlisPro 1.171.42.89a (Rigaku OD, 2023)'
_computing_data_reduction 'CrysAlisPro 1.171.42.89a (Rigaku OD, 2023)'
_computing_structure_refinement 'SHELXL-2018/3 (Sheldrick, 2018)'
_computing_structure_solution 'SHELXT 2018/2 (Sheldrick, 2018)'
_diffrn_ambient_temperature 100(2)
_diffrn_detector_area_resol_mean 5.1725
_diffrn_measured_fraction_theta_full 0.678
_diffrn_measured_fraction_theta_max 0.650
_diffrn_measurement_device_type 'SuperNova, Dual, Cu at home/near, Atlas'
_diffrn_measurement_method '\w scans'
_diffrn_radiation_type CuK\a
_diffrn_radiation_wavelength 1.54184
_diffrn_reflns_av_R_equivalents 0.0660
_diffrn_reflns_av_unetI/netI 0.1028
_diffrn_reflns_Laue_measured_fraction_full 0.678
_diffrn_reflns_Laue_measured_fraction_max 0.650
_diffrn_reflns_limit_h_max 15
_diffrn_reflns_limit_h_min -24
_diffrn_reflns_limit_k_max 21
_diffrn_reflns_limit_k_min -16
_diffrn_reflns_limit_l_max 15
_diffrn_reflns_limit_l_min -16
_diffrn_reflns_number 12874
_diffrn_reflns_point_group_measured_fraction_full 0.678
_diffrn_reflns_point_group_measured_fraction_max 0.650
_diffrn_reflns_theta_full 67.684
_diffrn_reflns_theta_max 71.978
_diffrn_reflns_theta_min 3.119
_diffrn_source 'micro-focus sealed X-ray tube'
_exptl_absorpt_coefficient_mu 7.355
_exptl_absorpt_correction_T_max 1.00000
_exptl_absorpt_correction_T_min 0.62732
_exptl_absorpt_correction_type multi-scan
_exptl_absorpt_process_details
;
CrysAlisPro 1.171.42.89a (Rigaku Oxford Diffraction, 2023)
Empirical absorption correction using spherical harmonics,
implemented in SCALE3 ABSPACK scaling algorithm.
;
_exptl_crystal_colour colourless
_exptl_crystal_density_diffrn 0.863
_exptl_crystal_description rhomb
_exptl_crystal_F_000 1436
_exptl_crystal_size_max 0.102
_exptl_crystal_size_mid 0.083
_exptl_crystal_size_min 0.075
_refine_diff_density_max 6.100
_refine_diff_density_min -2.399
_refine_diff_density_rms 0.203
_refine_ls_extinction_method none
_refine_ls_goodness_of_fit_ref 1.008
_refine_ls_hydrogen_treatment constr
_refine_ls_matrix_type full
_refine_ls_number_parameters 406
_refine_ls_number_reflns 7098
_refine_ls_number_restraints 0
_refine_ls_restrained_S_all 1.008
_refine_ls_R_factor_all 0.1738
_refine_ls_R_factor_gt 0.1502
_refine_ls_shift/su_max 0.001
_refine_ls_shift/su_mean 0.000
_refine_ls_structure_factor_coef Fsqd
_refine_ls_weighting_details 'w=1/[\s^2^(Fo^2^)+(0.4000P)^2^] where P=(Fo^2^+2Fc^2^)/3'
_refine_ls_weighting_scheme calc
_refine_ls_wR_factor_gt 0.4320
_refine_ls_wR_factor_ref 0.4566
_reflns_Friedel_coverage 0.000
_reflns_number_gt 4824
_reflns_number_total 7098
_reflns_threshold_expression 'I > 2\s(I)'
_cod_data_source_file d4ce00691g2.cif
_cod_data_source_block Nd-MOF2
_cod_depositor_comments 'Adding full bibliography for 7249294--7249298.cif.'
_cod_original_sg_symbol_H-M 'P 21/c'
_cod_database_code 7249296
_shelx_shelxl_version_number 2018/3
_shelx_space_group_comment
;
The symmetry employed for this shelxl refinement is uniquely defined
by the following loop, which should always be used as a source of
symmetry information in preference to the above space-group names.
They are only intended as comments.
;
_exptl_absorpt_special_details
;
Empirical correction (ABSPACK) includes:
- Absorption correction using spherical harmonics
- Frame scaling
- Detector area scaling
;

loop_
_space_group_symop_operation_xyz
'x, y, z'
'-x, y+1/2, -z+1/2'
'-x, -y, -z'
'x, -y-1/2, z-1/2'

loop_
_atom_site_label
_atom_site_type_symbol
_atom_site_fract_x
_atom_site_fract_y
_atom_site_fract_z
_atom_site_U_iso_or_equiv
_atom_site_adp_type
_atom_site_occupancy
_atom_site_site_symmetry_order
_atom_site_calc_flag
_atom_site_refinement_flags_posn
_atom_site_refinement_flags_adp
_atom_site_refinement_flags_occupancy
_atom_site_disorder_assembly
_atom_site_disorder_group
C1 C 0.1943(11) 0.4014(15) 0.5860(19) 0.085(9) Uani 1 1 d . . . . .
H1 H 0.154007 0.392500 0.618217 0.102 Uiso 1 1 calc R U . . .
C2 C 0.1756(15) 0.5118(14) 0.2363(14) 0.079(8) Uani 1 1 d . . . . .
H2 H 0.134836 0.510370 0.202317 0.095 Uiso 1 1 calc R U . . .
C3 C 0.2487(10) 0.3874(15) 0.6353(19) 0.078(8) Uani 1 1 d . . . . .
H3 H 0.246257 0.370377 0.699186 0.094 Uiso 1 1 calc R U . . .
C4 C 0.2493(9) 0.4446(13) 0.4568(18) 0.066(7) Uani 1 1 d . . . . .
C5 C 0.2427(7) 0.4771(12) 0.3668(15) 0.052(5) Uani 1 1 d . . . . .
C6 C 0.2407(14) 0.5361(15) 0.192(2) 0.088(9) Uani 1 1 d . . . . .
H6 H 0.237562 0.565089 0.137774 0.105 Uiso 1 1 calc R U . . .
C7 C 0.3098(13) 0.3983(16) 0.591(2) 0.088(9) Uani 1 1 d . . . . .
H7 H 0.350127 0.388949 0.623594 0.106 Uiso 1 1 calc R U . . .
C8 C 0.3082(11) 0.4231(14) 0.4996(18) 0.065(6) Uani 1 1 d . . . . .
C9 C 0.3006(9) 0.4961(15) 0.314(2) 0.077(8) Uani 1 1 d . . . . .
C10 C 0.2976(8) 0.5215(14) 0.2209(14) 0.066(7) Uani 1 1 d . . . . .
H10 H 0.335687 0.527457 0.182077 0.079 Uiso 1 1 calc R U . . .
C11 C 0.3652(14) 0.4357(16) 0.450(2) 0.081(8) Uani 1 1 d . . . . .
C12 C 0.3619(10) 0.4715(13) 0.3568(16) 0.062(6) Uani 1 1 d . . . . .
C13 C 0.4652(12) 0.4474(14) 0.381(2) 0.079(8) Uani 1 1 d . . . . .
C14 C 0.5337(11) 0.4314(16) 0.362(2) 0.085(8) Uani 1 1 d . . . . .
C15 C 0.5747(9) 0.4143(16) 0.4387(16) 0.070(7) Uani 1 1 d . . . . .
H15 H 0.557928 0.410740 0.502318 0.084 Uiso 1 1 calc R U . . .
C16 C 0.5602(11) 0.4405(16) 0.274(2) 0.083(8) Uani 1 1 d . . . . .
H16 H 0.534077 0.458363 0.222637 0.100 Uiso 1 1 calc R U . . .
C17 C 0.6448(8) 0.4021(13) 0.4185(17) 0.069(7) Uani 1 1 d . . . . .
H17 H 0.673573 0.389991 0.469978 0.083 Uiso 1 1 calc R U . . .
C18 C 0.6228(13) 0.4245(18) 0.258(2) 0.091(9) Uani 1 1 d . . . . .
H18 H 0.636945 0.424448 0.192931 0.109 Uiso 1 1 calc R U . . .
C19 C 0.6695(11) 0.4078(13) 0.3269(17) 0.064(6) Uani 1 1 d . . . . .
C20 C 0.7357(11) 0.3970(14) 0.3012(18) 0.073(7) Uani 1 1 d . . . . .
C21 C 0.7899(10) 0.4132(16) 0.3640(19) 0.075(7) Uani 1 1 d . . . . .
H21 H 0.780134 0.434872 0.423462 0.090 Uiso 1 1 calc R U . . .
C22 C 0.7528(14) 0.3602(18) 0.215(2) 0.097(9) Uani 1 1 d . . . . .
H22 H 0.719151 0.347054 0.171156 0.116 Uiso 1 1 calc R U . . .
C23 C 0.8548(11) 0.3997(14) 0.3440(18) 0.071(7) Uani 1 1 d . . . . .
C24 C 0.8159(11) 0.344(2) 0.197(2) 0.115(14) Uani 1 1 d . . . . .
H24 H 0.825900 0.317256 0.142299 0.138 Uiso 1 1 calc R U . . .
C25 C 0.8671(11) 0.3674(15) 0.256(2) 0.083(8) Uani 1 1 d . . . . .
H25 H 0.911467 0.360941 0.236324 0.099 Uiso 1 1 calc R U . . .
C26 C 0.9065(10) 0.4204(13) 0.4055(16) 0.058(5) Uani 1 1 d . . . . .
C27 C 1.0001(7) 0.4147(15) 0.6534(17) 0.072(7) Uani 1 1 d . . . . .
C28 C 1.0205(11) 0.3586(12) 0.6985(14) 0.059(6) Uani 1 1 d . . . . .
C29 C 1.0121(11) 0.3472(16) 0.797(2) 0.087(9) Uani 1 1 d . . . . .
H29 H 0.992326 0.381340 0.835153 0.104 Uiso 1 1 calc R U . . .
C30 C 1.0481(12) 0.3067(13) 0.6430(15) 0.066(6) Uani 1 1 d . . . . .
H30 H 1.056303 0.313716 0.576314 0.079 Uiso 1 1 calc R U . . .
C31 C 1.0315(14) 0.2882(15) 0.8391(19) 0.087(9) Uani 1 1 d . . . . .
H31 H 1.025364 0.281261 0.906294 0.105 Uiso 1 1 calc R U . . .
C32 C 1.0636(9) 0.2437(12) 0.6861(14) 0.054(5) Uani 1 1 d . . . . .
H32 H 1.075222 0.206662 0.645969 0.065 Uiso 1 1 calc R U . . .
C33 C 1.0624(9) 0.2353(11) 0.7790(15) 0.054(5) Uani 1 1 d . . . . .
C34 C 1.0816(8) 0.1691(15) 0.8292(16) 0.065(7) Uani 1 1 d . . . . .
N1 N 0.1892(10) 0.4252(13) 0.5012(15) 0.076(6) Uani 1 1 d . . . . .
N2 N 0.1828(9) 0.4932(11) 0.3259(14) 0.066(5) Uani 1 1 d . . . . .
N3 N 0.4306(8) 0.4288(12) 0.4591(14) 0.072(6) Uani 1 1 d . . . . .
H3A H 0.449289 0.413441 0.512129 0.086 Uiso 1 1 calc R U . . .
N4 N 0.4245(8) 0.4722(12) 0.3167(15) 0.074(6) Uani 1 1 d . . . . .
O1 O 0.8889(7) 0.4471(7) 0.4902(10) 0.053(4) Uani 1 1 d . . . . .
O2 O 0.9651(6) 0.4152(8) 0.3794(11) 0.060(4) Uani 1 1 d . . . . .
O3 O 0.9573(7) 0.4571(7) 0.6948(10) 0.058(4) Uani 1 1 d . . . . .
O4 O 1.0242(7) 0.4414(8) 0.5745(9) 0.059(4) Uani 1 1 d . . . . .
O5 O 1.0892(6) 0.1197(8) 0.7779(10) 0.054(4) Uani 1 1 d . . . . .
O6 O 1.0816(6) 0.1699(8) 0.9233(9) 0.056(4) Uani 1 1 d . . . . .
Nd1 Nd 1.07392(4) 0.45684(6) 0.42009(7) 0.0438(5) Uani 1 1 d . . . . .

loop_
_atom_site_aniso_label
_atom_site_aniso_U_11
_atom_site_aniso_U_22
_atom_site_aniso_U_33
_atom_site_aniso_U_23
_atom_site_aniso_U_13
_atom_site_aniso_U_12
C1 0.052(12) 0.11(3) 0.091(17) 0.051(17) -0.029(12) 0.006(13)
C2 0.14(2) 0.065(19) 0.028(10) -0.033(10) 0.011(12) 0.001(16)
C3 0.043(10) 0.11(2) 0.083(16) 0.003(15) -0.010(10) 0.001(11)
C4 0.030(9) 0.09(2) 0.077(15) 0.000(13) -0.003(9) -0.010(9)
C5 0.012(6) 0.070(16) 0.075(13) -0.002(11) -0.012(7) -0.004(7)
C6 0.093(18) 0.09(2) 0.076(17) 0.053(16) 0.030(14) 0.022(15)
C7 0.081(16) 0.10(3) 0.079(17) 0.016(16) 0.008(13) 0.038(15)
C8 0.069(13) 0.055(18) 0.070(14) 0.008(12) 0.007(11) -0.006(11)
C9 0.031(9) 0.08(2) 0.12(2) 0.003(16) 0.003(11) -0.007(10)
C10 0.028(8) 0.13(2) 0.044(10) 0.000(12) 0.009(7) 0.015(10)
C11 0.094(19) 0.08(2) 0.074(17) 0.029(14) 0.001(14) -0.004(15)
C12 0.054(11) 0.074(19) 0.057(12) 0.017(11) -0.009(10) -0.002(10)
C13 0.052(12) 0.10(2) 0.089(18) 0.015(15) 0.008(12) 0.013(12)
C14 0.048(12) 0.10(2) 0.10(2) -0.025(18) 0.001(13) -0.010(12)
C15 0.036(10) 0.11(2) 0.062(12) -0.022(13) -0.003(9) 0.004(10)
C16 0.041(11) 0.12(3) 0.089(19) 0.003(16) -0.003(11) -0.002(12)
C17 0.024(8) 0.10(2) 0.079(14) -0.009(13) -0.003(9) 0.003(9)
C18 0.079(16) 0.12(3) 0.078(17) -0.020(17) 0.005(14) 0.007(17)
C19 0.068(12) 0.058(18) 0.065(13) -0.010(11) -0.005(11) -0.019(11)
C20 0.063(13) 0.09(2) 0.067(14) -0.008(13) -0.005(11) 0.006(12)
C21 0.047(11) 0.10(2) 0.077(15) 0.020(15) -0.006(10) 0.003(12)
C22 0.080(16) 0.12(3) 0.09(2) 0.008(19) 0.001(14) 0.008(17)
C23 0.061(12) 0.08(2) 0.073(15) 0.001(13) 0.004(11) -0.013(12)
C24 0.042(11) 0.21(4) 0.093(19) -0.08(2) -0.010(12) 0.028(16)
C25 0.055(12) 0.10(2) 0.092(18) 0.018(16) 0.019(11) 0.025(13)
C26 0.059(11) 0.054(17) 0.061(12) -0.007(11) -0.007(10) -0.010(10)
C27 0.016(7) 0.12(2) 0.076(14) 0.009(15) -0.001(8) -0.003(9)
C28 0.084(13) 0.052(17) 0.042(10) 0.013(10) 0.010(9) 0.020(12)
C29 0.060(13) 0.10(3) 0.10(2) -0.013(17) 0.026(12) 0.023(13)
C30 0.092(15) 0.059(19) 0.046(11) 0.002(11) -0.002(10) -0.007(13)
C31 0.111(19) 0.08(2) 0.072(16) 0.043(15) 0.031(13) 0.044(16)
C32 0.060(11) 0.055(17) 0.047(10) -0.003(10) 0.001(8) -0.005(10)
C33 0.055(10) 0.048(16) 0.058(11) 0.003(10) 0.015(8) -0.005(9)
C34 0.027(8) 0.10(2) 0.067(13) 0.042(14) -0.002(8) -0.016(9)
N1 0.077(12) 0.080(17) 0.071(13) 0.018(12) 0.005(10) 0.014(11)
N2 0.065(10) 0.059(15) 0.074(12) -0.026(10) -0.004(9) -0.015(9)
N3 0.047(9) 0.099(18) 0.070(12) 0.009(11) 0.001(8) 0.005(9)
N4 0.034(8) 0.109(19) 0.079(13) 0.000(12) 0.004(8) 0.004(9)
O1 0.058(7) 0.050(11) 0.049(7) -0.006(6) 0.004(6) -0.012(6)
O2 0.047(7) 0.062(12) 0.072(9) -0.004(8) -0.012(7) -0.001(7)
O3 0.062(8) 0.063(12) 0.048(7) 0.025(7) 0.014(6) 0.001(7)
O4 0.070(8) 0.072(12) 0.036(7) 0.013(6) 0.001(6) -0.001(7)
O5 0.058(7) 0.052(11) 0.053(8) -0.008(7) 0.004(6) 0.013(7)
O6 0.054(7) 0.060(12) 0.054(8) 0.007(6) 0.000(6) -0.012(6)
Nd1 0.0440(6) 0.0437(10) 0.0438(6) -0.0012(4) 0.0031(4) 0.0004(4)

loop_
_atom_type_symbol
_atom_type_description
_atom_type_scat_dispersion_real
_atom_type_scat_dispersion_imag
_atom_type_scat_source
C C 0.0181 0.0091 'International Tables Vol C Tables 4.2.6.8 and 6.1.1.4'
H H 0.0000 0.0000 'International Tables Vol C Tables 4.2.6.8 and 6.1.1.4'
N N 0.0311 0.0180 'International Tables Vol C Tables 4.2.6.8 and 6.1.1.4'
O O 0.0492 0.0322 'International Tables Vol C Tables 4.2.6.8 and 6.1.1.4'
Nd Nd -3.1807 10.9079 'International Tables Vol C Tables 4.2.6.8 and 6.1.1.4'

loop_
_geom_angle_atom_site_label_1
_geom_angle_atom_site_label_2
_geom_angle_atom_site_label_3
_geom_angle
_geom_angle_site_symmetry_1
_geom_angle_site_symmetry_3
_geom_angle_publ_flag
N1 C1 C3 128(3) . . ?
N2 C2 C6 112(2) . . ?
C1 C3 C7 119(3) . . ?
C8 C4 C5 126.3(19) . . ?
C8 C4 N1 118(2) . . ?
C5 C4 N1 115.4(17) . . ?
N2 C5 C4 123.4(17) . . ?
N2 C5 C9 117(2) . . ?
C4 C5 C9 120.0(17) . . ?
C10 C6 C2 126(2) . . ?
C8 C7 C3 116(2) . . ?
C7 C8 C11 121(2) . . ?
C7 C8 C4 121(2) . . ?
C11 C8 C4 117(2) . . ?
C10 C9 C5 122.7(18) . . ?
C10 C9 C12 122.5(19) . . ?
C5 C9 C12 113(2) . . ?
C6 C10 C9 114.6(19) . . ?
N3 C11 C8 140(2) . . ?
N3 C11 C12 100(2) . . ?
C8 C11 C12 120(2) . . ?
N4 C12 C9 128(2) . . ?
N4 C12 C11 108(2) . . ?
C9 C12 C11 124(2) . . ?
N4 C13 N3 109(2) . . ?
N4 C13 C14 124(3) . . ?
N3 C13 C14 127(2) . . ?
C16 C14 C15 119(2) . . ?
C16 C14 C13 122(3) . . ?
C15 C14 C13 119(3) . . ?
C14 C15 C17 118(2) . . ?
C18 C16 C14 120(3) . . ?
C19 C17 C15 121(2) . . ?
C16 C18 C19 127(3) . . ?
C17 C19 C18 114(2) . . ?
C17 C19 C20 125(2) . . ?
C18 C19 C20 121(2) . . ?
C19 C20 C21 123(2) . . ?
C19 C20 C22 121(2) . . ?
C21 C20 C22 115(2) . . ?
C23 C21 C20 124(3) . . ?
C24 C22 C20 121(3) . . ?
C21 C23 C25 116(2) . . ?
C21 C23 C26 122(2) . . ?
C25 C23 C26 122(2) . . ?
C22 C24 C25 121(3) . . ?
C23 C25 C24 122(2) . . ?
O2 C26 O1 123.0(18) . . ?
O2 C26 C23 120(2) . . ?
O1 C26 C23 116.5(19) . . ?
O4 C27 C28 128(2) . . ?
O4 C27 O3 110(2) . . ?
C28 C27 O3 121(2) . . ?
C27 C28 C29 123(2) . . ?
C27 C28 C30 118(2) . . ?
C29 C28 C30 118(2) . . ?
C31 C29 C28 122(2) . . ?
C28 C30 C32 120(2) . . ?
C29 C31 C33 119(2) . . ?
C33 C32 C30 122(2) . . ?
C32 C33 C31 119(2) . . ?
C32 C33 C34 124(2) . . ?
C31 C33 C34 117.2(19) . . ?
O5 C34 O6 126(2) . . ?
O5 C34 C33 117.0(19) . . ?
O6 C34 C33 116(2) . . ?
O5 C34 Nd1 63.5(13) . 4_566 ?
O6 C34 Nd1 63.9(12) . 4_566 ?
C33 C34 Nd1 162.0(11) . 4_566 ?
C1 N1 C4 116(2) . . ?
C1 N1 Nd1 123.1(17) . 1_455 ?
C4 N1 Nd1 120.4(15) . 1_455 ?
C2 N2 C5 124(2) . . ?
C2 N2 Nd1 116.9(17) . 1_455 ?
C5 N2 Nd1 117.8(15) . 1_455 ?
C11 N3 C13 114(2) . . ?
C13 N4 C12 107(2) . . ?
C26 O1 Nd1 133.4(13) . 3_766 ?
C26 O2 Nd1 140.6(14) . . ?
C27 O3 Nd1 109.2(14) . 3_766 ?
C27 O4 Nd1 163.5(17) . . ?
C27 O4 Nd1 90.1(13) . 3_766 ?
Nd1 O4 Nd1 103.4(5) . 3_766 ?
C34 O5 Nd1 90.6(12) . 4_566 ?
C34 O6 Nd1 88.3(15) . 4_566 ?
O4 Nd1 O1 76.6(5) . 3_766 ?
O4 Nd1 O3 124.8(5) . 3_766 ?
O1 Nd1 O3 82.1(5) 3_766 3_766 ?
O4 Nd1 O2 77.1(5) . . ?
O1 Nd1 O2 132.6(5) 3_766 . ?
O3 Nd1 O2 81.4(5) 3_766 . ?
O4 Nd1 O5 132.9(5) . 4_565 ?
O1 Nd1 O5 148.2(5) 3_766 4_565 ?
O3 Nd1 O5 86.6(5) 3_766 4_565 ?
O2 Nd1 O5 74.1(5) . 4_565 ?
O4 Nd1 O6 83.3(5) . 4_565 ?
O1 Nd1 O6 139.9(4) 3_766 4_565 ?
O3 Nd1 O6 137.0(5) 3_766 4_565 ?
O2 Nd1 O6 73.8(5) . 4_565 ?
O5 Nd1 O6 53.3(4) 4_565 4_565 ?
O4 Nd1 N1 88.0(6) . 1_655 ?
O1 Nd1 N1 72.2(6) 3_766 1_655 ?
O3 Nd1 N1 132.2(6) 3_766 1_655 ?
O2 Nd1 N1 144.7(7) . 1_655 ?
O5 Nd1 N1 94.5(6) 4_565 1_655 ?
O6 Nd1 N1 72.8(6) 4_565 1_655 ?
O4 Nd1 N2 145.7(5) . 1_655 ?
O1 Nd1 N2 77.3(5) 3_766 1_655 ?
O3 Nd1 N2 72.7(6) 3_766 1_655 ?
O2 Nd1 N2 137.2(5) . 1_655 ?
O5 Nd1 N2 70.9(5) 4_565 1_655 ?
O6 Nd1 N2 103.1(5) 4_565 1_655 ?
N1 Nd1 N2 62.9(6) 1_655 1_655 ?
O4 Nd1 C34 108.3(7) . 4_565 ?
O1 Nd1 C34 157.6(5) 3_766 4_565 ?
O3 Nd1 C34 110.3(7) 3_766 4_565 ?
O2 Nd1 C34 69.1(5) . 4_565 ?
O5 Nd1 C34 25.8(6) 4_565 4_565 ?
O6 Nd1 C34 27.7(6) 4_565 4_565 ?
N1 Nd1 C34 86.0(7) 1_655 4_565 ?
N2 Nd1 C34 88.4(6) 1_655 4_565 ?
O4 Nd1 O4 76.6(5) . 3_766 ?
O1 Nd1 O4 68.9(5) 3_766 3_766 ?
O3 Nd1 O4 48.2(4) 3_766 3_766 ?
O2 Nd1 O4 67.0(5) . 3_766 ?
O5 Nd1 O4 122.7(4) 4_565 3_766 ?
O6 Nd1 O4 138.9(4) 4_565 3_766 ?
N1 Nd1 O4 140.4(6) 1_655 3_766 ?
N2 Nd1 O4 113.8(6) 1_655 3_766 ?
C34 Nd1 O4 133.4(5) 4_565 3_766 ?
O4 Nd1 Nd1 42.1(4) . 3_766 ?
O1 Nd1 Nd1 67.5(3) 3_766 3_766 ?
O3 Nd1 Nd1 82.7(3) 3_766 3_766 ?
O2 Nd1 Nd1 66.5(4) . 3_766 ?
O5 Nd1 Nd1 140.2(3) 4_565 3_766 ?
O6 Nd1 Nd1 116.8(3) 4_565 3_766 ?
N1 Nd1 Nd1 120.7(5) 1_655 3_766 ?
N2 Nd1 Nd1 139.3(4) 1_655 3_766 ?
C34 Nd1 Nd1 131.0(4) 4_565 3_766 ?
O4 Nd1 Nd1 34.5(3) 3_766 3_766 ?

loop_
_geom_bond_atom_site_label_1
_geom_bond_atom_site_label_2
_geom_bond_distance
_geom_bond_site_symmetry_2
_geom_bond_publ_flag
C1 N1 1.27(3) . ?
C1 C3 1.32(3) . ?
C2 N2 1.30(3) . ?
C2 C6 1.54(4) . ?
C3 C7 1.40(3) . ?
C4 C8 1.40(3) . ?
C4 C5 1.41(3) . ?
C4 N1 1.42(3) . ?
C5 N2 1.38(2) . ?
C5 C9 1.44(3) . ?
C6 C10 1.25(3) . ?
C7 C8 1.36(3) . ?
C8 C11 1.37(3) . ?
C9 C10 1.38(3) . ?
C9 C12 1.46(3) . ?
C11 N3 1.34(3) . ?
C11 C12 1.47(3) . ?
C12 N4 1.39(3) . ?
C13 N4 1.31(3) . ?
C13 N3 1.34(3) . ?
C13 C14 1.45(3) . ?
C14 C16 1.35(4) . ?
C14 C15 1.39(4) . ?
C15 C17 1.47(2) . ?
C16 C18 1.33(4) . ?
C17 C19 1.37(3) . ?
C18 C19 1.38(3) . ?
C19 C20 1.41(3) . ?
C20 C21 1.44(3) . ?
C20 C22 1.44(4) . ?
C21 C23 1.37(3) . ?
C22 C24 1.34(4) . ?
C23 C25 1.40(4) . ?
C23 C26 1.41(3) . ?
C24 C25 1.40(4) . ?
C26 O2 1.25(3) . ?
C26 O1 1.34(3) . ?
C27 O4 1.31(3) . ?
C27 C28 1.34(3) . ?
C27 O3 1.34(3) . ?
C28 C29 1.39(3) . ?
C28 C30 1.40(3) . ?
C29 C31 1.37(4) . ?
C30 C32 1.42(3) . ?
C31 C33 1.48(3) . ?
C32 C33 1.30(3) . ?
C33 C34 1.53(3) . ?
C34 O5 1.22(3) . ?
C34 O6 1.30(2) . ?
C34 Nd1 2.80(2) 4_566 ?
N1 Nd1 2.664(19) 1_455 ?
N2 Nd1 2.669(19) 1_455 ?
O1 Nd1 2.393(13) 3_766 ?
O2 Nd1 2.420(13) . ?
O3 Nd1 2.416(13) 3_766 ?
O4 Nd1 2.389(14) . ?
O4 Nd1 2.832(16) 3_766 ?
O5 Nd1 2.506(15) 4_566 ?
O6 Nd1 2.516(17) 4_566 ?
Nd1 Nd1 4.1080(19) 3_766 ?
